data_2223397
loop_
_publ_author_name
'Zhao, Dan-Yu'
'Li, Chuan-Xun'
'Huang, Shan-shan'
'Zhong, Min-Tao'
'Zhang, Hou-Li'

_publ_section_title
;
 (<i>E</i>)-<i>N</i>'-(4-Bromobenzylidene)-3,4-dihydroxybenzohydrazide
 monohydrate
;
_journal_coeditor_code HB5092
_journal_issue 10
_journal_name_full 'Acta Crystallographica Section E'
_journal_page_first o2489
_journal_paper_doi 10.1107/S1600536809036964
_journal_volume 65
_journal_year 2009
_chemical_formula_iupac 'C14 H11 Br N2 O3, H2 O'
_chemical_formula_moiety 'C14 H11 Br N2 O3, H2 O'
_chemical_formula_sum 'C14 H13 Br N2 O4'
_chemical_formula_weight 353.17
_chemical_name_systematic
;
(E)-N'-(4-Bromobenzylidene)-3,4-dihydroxybenzohydrazide
monohydrate
;
_space_group_IT_number 14
_symmetry_cell_setting monoclinic
_symmetry_space_group_name_Hall '-P 2ybc'
_symmetry_space_group_name_H-M 'P 1 21/c 1'
_atom_sites_solution_hydrogens geom
_atom_sites_solution_primary direct
_atom_sites_solution_secondary difmap
_cell_angle_alpha 90.00
_cell_angle_beta 91.7080(10)
_cell_angle_gamma 90.00
_cell_formula_units_Z 4
_cell_length_a 7.8119(5)
_cell_length_b 13.8504(9)
_cell_length_c 13.0764(9)
_cell_measurement_reflns_used 2538
_cell_measurement_temperature 295
_cell_measurement_theta_max 24.18
_cell_measurement_theta_min 2.66
_cell_volume 1414.21(16)
_computing_cell_refinement 'SAINT (Siemens, 1996)'
_computing_data_collection 'SMART (Siemens, 1996)'
_computing_data_reduction 'SAINT (Siemens, 1996)'
_computing_molecular_graphics 'SHELXTL (Sheldrick, 2008)'
_computing_publication_material 'SHELXTL (Sheldrick, 2008)'
_computing_structure_refinement 'SHELXL97 (Sheldrick, 2008)'
_computing_structure_solution 'SHELXS97 (Sheldrick, 2008)'
_diffrn_ambient_temperature 295
_diffrn_measured_fraction_theta_full 1.000
_diffrn_measured_fraction_theta_max 1.000
_diffrn_measurement_device_type 'Siemens SMART CCD'
_diffrn_measurement_method '\f and \w scans'
_diffrn_radiation_monochromator graphite
_diffrn_radiation_source 'fine-focus sealed tube'
_diffrn_radiation_type MoK\a
_diffrn_radiation_wavelength 0.71073
_diffrn_reflns_av_R_equivalents 0.0961
_diffrn_reflns_av_sigmaI/netI 0.0727
_diffrn_reflns_limit_h_max 9
_diffrn_reflns_limit_h_min -9
_diffrn_reflns_limit_k_max 16
_diffrn_reflns_limit_k_min -12
_diffrn_reflns_limit_l_max 15
_diffrn_reflns_limit_l_min -12
_diffrn_reflns_number 7384
_diffrn_reflns_theta_full 25.04
_diffrn_reflns_theta_max 25.04
_diffrn_reflns_theta_min 2.14
_diffrn_standards_decay_% 0
_diffrn_standards_number 0
_exptl_absorpt_coefficient_mu 2.924
_exptl_absorpt_correction_T_max 0.668
_exptl_absorpt_correction_T_min 0.621
_exptl_absorpt_correction_type multi-scan
_exptl_absorpt_process_details 'SADABS (Sheldrick, 1996)'
_exptl_crystal_colour 'light yellow'
_exptl_crystal_density_diffrn 1.659
_exptl_crystal_density_method 'not measured'
_exptl_crystal_description block
_exptl_crystal_F_000 712
_exptl_crystal_size_max 0.18
_exptl_crystal_size_mid 0.16
_exptl_crystal_size_min 0.15
_refine_diff_density_max 0.755
_refine_diff_density_min -0.694
_refine_ls_extinction_method none
_refine_ls_goodness_of_fit_ref 1.019
_refine_ls_hydrogen_treatment constr
_refine_ls_matrix_type full
_refine_ls_number_parameters 192
_refine_ls_number_reflns 2511
_refine_ls_number_restraints 0
_refine_ls_restrained_S_all 1.019
_refine_ls_R_factor_all 0.0622
_refine_ls_R_factor_gt 0.0441
_refine_ls_shift/su_max 0.000
_refine_ls_shift/su_mean 0.000
_refine_ls_structure_factor_coef Fsqd
_refine_ls_weighting_details 'calc w=1/[\s^2^(Fo^2^)+(0.0530P)^2^+0.0453P] where P=(Fo^2^+2Fc^2^)/3'
_refine_ls_weighting_scheme calc
_refine_ls_wR_factor_gt 0.1097
_refine_ls_wR_factor_ref 0.1155
_reflns_number_gt 1810
_reflns_number_total 2511
_reflns_threshold_expression I>2\s(I)
_cod_data_source_file hb5092.cif
_cod_data_source_block I
_cod_depositor_comments
;
The following automatic conversions were performed:
'_symmetry_cell_setting' value 'Monoclinic' changed to 'monoclinic'
according to '/home/saulius/struct/CIF-dictionaries/cif_core.dic'
dictionary named 'cif_core.dic' version 2.4.1 from 2010-06-29.

Automatic conversion script
Id: cif_fix_enum 1527 2010-12-29 10:47:43Z saulius 

The following automatic conversions were performed:

'_symmetry_cell_setting' value 'Monoclinic' changed to 'monoclinic'
according to /home/saulius/struct/CIF-dictionaries/cif_core.dic
dictionary named 'cif_core.dic' version 2.4.1 from 2010-06-29.

Automatic conversion script
Id: cif_fix_values 1715 2011-07-08 13:25:40Z adriana 
;
_cod_original_sg_symbol_H-M 'P 21/c'
_cod_database_code 2223397
_cod_database_fobs_code 2223397

loop_
_symmetry_equiv_pos_as_xyz
'x, y, z'
'-x, y+1/2, -z+1/2'
'-x, -y, -z'
'x, -y-1/2, z-1/2'

loop_
_atom_site_type_symbol
_atom_site_label
_atom_site_fract_x
_atom_site_fract_y
_atom_site_fract_z
_atom_site_U_iso_or_equiv
_atom_site_adp_type
_atom_site_calc_flag
_atom_site_refinement_flags
_atom_site_occupancy
_atom_site_disorder_assembly
_atom_site_disorder_group
Br Br1 1.08523(6) 0.16874(3) 0.20512(4) 0.0710(2) Uani d . 1 . .
O O1 0.2102(4) 1.04968(18) -0.1288(2) 0.0561(7) Uani d . 1 . .
H H1 0.2496 1.0583 -0.1855 0.084 Uiso calc R 1 . .
O O2 0.4375(4) 0.94026(17) -0.23369(19) 0.0590(8) Uani d . 1 . .
H H2 0.4882 0.8962 -0.2617 0.089 Uiso calc R 1 . .
O O3 0.4997(3) 0.72271(16) 0.16417(17) 0.0439(6) Uani d . 1 . .
O O4 0.4061(3) 0.12989(17) 0.70360(19) 0.0500(7) Uani d . 1 . .
H H15 0.4361 0.1660 0.7536 0.075 Uiso d R 1 . .
H H16 0.4622 0.0787 0.7172 0.075 Uiso d R 1 . .
N N1 0.5896(3) 0.66104(17) 0.0155(2) 0.0349(6) Uani d . 1 . .
H H1A 0.5932 0.6652 -0.0500 0.042 Uiso calc R 1 . .
N N2 0.6628(3) 0.58384(19) 0.0659(2) 0.0364(7) Uani d . 1 . .
C C1 0.4411(4) 0.8144(2) 0.0139(2) 0.0310(7) Uani d . 1 . .
C C2 0.4779(4) 0.8365(2) -0.0866(3) 0.0343(8) Uani d . 1 . .
H H2A 0.5545 0.7982 -0.1215 0.041 Uiso calc R 1 . .
C C3 0.4030(5) 0.9141(2) -0.1350(3) 0.0379(8) Uani d . 1 . .
C C4 0.2885(4) 0.9734(2) -0.0836(3) 0.0375(8) Uani d . 1 . .
C C5 0.2535(4) 0.9517(2) 0.0159(3) 0.0435(9) Uani d . 1 . .
H H5 0.1770 0.9901 0.0508 0.052 Uiso calc R 1 . .
C C6 0.3290(4) 0.8743(2) 0.0652(3) 0.0378(8) Uani d . 1 . .
H H6 0.3050 0.8619 0.1331 0.045 Uiso calc R 1 . .
C C7 0.5118(4) 0.7306(2) 0.0699(3) 0.0335(7) Uani d . 1 . .
C C8 0.7358(4) 0.5211(2) 0.0103(3) 0.0357(8) Uani d . 1 . .
H H8 0.7339 0.5285 -0.0604 0.043 Uiso calc R 1 . .
C C9 0.8220(4) 0.4381(2) 0.0570(3) 0.0344(8) Uani d . 1 . .
C C10 0.8858(4) 0.3655(2) -0.0043(3) 0.0419(9) Uani d . 1 . .
H H10 0.8742 0.3708 -0.0750 0.050 Uiso calc R 1 . .
C C11 0.9666(4) 0.2852(2) 0.0382(3) 0.0456(9) Uani d . 1 . .
H H11 1.0085 0.2367 -0.0034 0.055 Uiso calc R 1 . .
C C12 0.9835(4) 0.2786(2) 0.1423(3) 0.0423(9) Uani d . 1 . .
C C13 0.9267(5) 0.3516(3) 0.2044(3) 0.0454(9) Uani d . 1 . .
H H13 0.9435 0.3474 0.2750 0.054 Uiso calc R 1 . .
C C14 0.8455(4) 0.4301(2) 0.1623(3) 0.0412(8) Uani d . 1 . .
H H14 0.8056 0.4786 0.2045 0.049 Uiso calc R 1 . .

loop_
_atom_site_aniso_label
_atom_site_aniso_U_11
_atom_site_aniso_U_22
_atom_site_aniso_U_33
_atom_site_aniso_U_12
_atom_site_aniso_U_13
_atom_site_aniso_U_23
Br1 0.0630(3) 0.0516(3) 0.0988(5) 0.02020(19) 0.0116(3) 0.0259(2)
O1 0.0711(18) 0.0459(15) 0.0516(17) 0.0227(13) 0.0093(14) 0.0098(13)
O2 0.114(2) 0.0323(13) 0.0316(14) 0.0185(14) 0.0206(14) 0.0067(11)
O3 0.0707(16) 0.0354(13) 0.0260(14) 0.0040(11) 0.0064(12) -0.0001(10)
O4 0.0816(18) 0.0311(12) 0.0372(14) 0.0045(12) -0.0024(13) 0.0006(11)
N1 0.0483(16) 0.0296(14) 0.0268(15) 0.0035(12) 0.0031(12) 0.0025(12)
N2 0.0420(16) 0.0286(14) 0.0386(17) 0.0000(12) 0.0029(13) 0.0034(13)
C1 0.0393(17) 0.0260(15) 0.0277(18) -0.0034(13) 0.0021(14) -0.0021(14)
C2 0.0491(19) 0.0243(16) 0.0302(19) 0.0000(14) 0.0104(15) -0.0018(14)
C3 0.058(2) 0.0268(17) 0.0290(19) -0.0029(15) 0.0086(16) 0.0006(15)
C4 0.0461(19) 0.0287(17) 0.038(2) 0.0047(15) 0.0014(16) -0.0007(15)
C5 0.050(2) 0.040(2) 0.042(2) 0.0093(16) 0.0136(17) -0.0038(17)
C6 0.048(2) 0.0382(18) 0.0273(18) 0.0036(16) 0.0103(15) 0.0009(15)
C7 0.0406(18) 0.0287(17) 0.031(2) -0.0053(14) 0.0025(15) -0.0014(15)
C8 0.0424(18) 0.0322(18) 0.0326(19) -0.0023(15) 0.0033(15) 0.0000(15)
C9 0.0321(16) 0.0298(17) 0.042(2) -0.0036(13) 0.0041(15) 0.0006(15)
C10 0.046(2) 0.0390(19) 0.041(2) -0.0008(16) 0.0039(17) -0.0066(17)
C11 0.0411(19) 0.0340(19) 0.062(3) 0.0026(15) 0.0049(18) -0.0069(18)
C12 0.0335(18) 0.0343(19) 0.059(3) 0.0005(14) 0.0078(17) 0.0066(18)
C13 0.047(2) 0.052(2) 0.037(2) 0.0060(17) 0.0031(17) 0.0067(18)
C14 0.046(2) 0.0391(19) 0.039(2) 0.0044(16) 0.0041(16) -0.0044(16)

loop_
_atom_type_symbol
_atom_type_description
_atom_type_scat_dispersion_real
_atom_type_scat_dispersion_imag
_atom_type_scat_source
C C 0.0033 0.0016 'International Tables Vol C Tables 4.2.6.8 and 6.1.1.4'
H H 0.0000 0.0000 'International Tables Vol C Tables 4.2.6.8 and 6.1.1.4'
N N 0.0061 0.0033 'International Tables Vol C Tables 4.2.6.8 and 6.1.1.4'
O O 0.0106 0.0060 'International Tables Vol C Tables 4.2.6.8 and 6.1.1.4'
Br Br -0.2901 2.4595 'International Tables Vol C Tables 4.2.6.8 and 6.1.1.4'

loop_
_geom_angle_atom_site_label_1
_geom_angle_atom_site_label_2
_geom_angle_atom_site_label_3
_geom_angle_site_symmetry_1
_geom_angle_site_symmetry_3
_geom_angle
_geom_angle_publ_flag
C4 O1 H1 . . 109.5 ?
C3 O2 H2 . . 109.5 ?
H15 O4 H16 . . 101.6 ?
C7 N1 N2 . . 119.3(3) ?
C7 N1 H1A . . 120.3 ?
N2 N1 H1A . . 120.3 ?
C8 N2 N1 . . 116.3(3) ?
C2 C1 C6 . . 118.4(3) ?
C2 C1 C7 . . 124.1(3) ?
C6 C1 C7 . . 117.5(3) ?
C3 C2 C1 . . 120.9(3) ?
C3 C2 H2A . . 119.5 ?
C1 C2 H2A . . 119.5 ?
C2 C3 O2 . . 123.3(3) ?
C2 C3 C4 . . 120.6(3) ?
O2 C3 C4 . . 116.1(3) ?
O1 C4 C5 . . 119.2(3) ?
O1 C4 C3 . . 122.5(3) ?
C5 C4 C3 . . 118.3(3) ?
C4 C5 C6 . . 121.4(3) ?
C4 C5 H5 . . 119.3 ?
C6 C5 H5 . . 119.3 ?
C5 C6 C1 . . 120.4(3) ?
C5 C6 H6 . . 119.8 ?
C1 C6 H6 . . 119.8 ?
O3 C7 N1 . . 120.5(3) ?
O3 C7 C1 . . 121.6(3) ?
N1 C7 C1 . . 117.9(3) ?
N2 C8 C9 . . 120.4(3) ?
N2 C8 H8 . . 119.8 ?
C9 C8 H8 . . 119.8 ?
C10 C9 C14 . . 118.4(3) ?
C10 C9 C8 . . 119.9(3) ?
C14 C9 C8 . . 121.6(3) ?
C11 C10 C9 . . 121.1(3) ?
C11 C10 H10 . . 119.4 ?
C9 C10 H10 . . 119.4 ?
C12 C11 C10 . . 118.8(3) ?
C12 C11 H11 . . 120.6 ?
C10 C11 H11 . . 120.6 ?
C11 C12 C13 . . 121.0(3) ?
C11 C12 Br1 . . 120.8(3) ?
C13 C12 Br1 . . 118.2(3) ?
C14 C13 C12 . . 119.9(3) ?
C14 C13 H13 . . 120.0 ?
C12 C13 H13 . . 120.0 ?
C13 C14 C9 . . 120.7(3) ?
C13 C14 H14 . . 119.7 ?
C9 C14 H14 . . 119.7 ?

loop_
_geom_bond_atom_site_label_1
_geom_bond_atom_site_label_2
_geom_bond_site_symmetry_2
_geom_bond_distance
_geom_bond_publ_flag
Br1 C12 . 1.893(3) ?
O1 C4 . 1.348(4) ?
O1 H1 . 0.8200 ?
O2 C3 . 1.374(4) ?
O2 H2 . 0.8200 ?
O3 C7 . 1.244(4) ?
O4 H15 . 0.8499 ?
O4 H16 . 0.8500 ?
N1 C7 . 1.353(4) ?
N1 N2 . 1.372(4) ?
N1 H1A . 0.8600 ?
N2 C8 . 1.277(4) ?
C1 C2 . 1.387(5) ?
C1 C6 . 1.393(4) ?
C1 C7 . 1.471(4) ?
C2 C3 . 1.369(5) ?
C2 H2A . 0.9300 ?
C3 C4 . 1.402(5) ?
C4 C5 . 1.372(5) ?
C5 C6 . 1.374(5) ?
C5 H5 . 0.9300 ?
C6 H6 . 0.9300 ?
C8 C9 . 1.458(5) ?
C8 H8 . 0.9300 ?
C9 C10 . 1.387(5) ?
C9 C14 . 1.387(5) ?
C10 C11 . 1.387(5) ?
C10 H10 . 0.9300 ?
C11 C12 . 1.367(5) ?
C11 H11 . 0.9300 ?
C12 C13 . 1.378(5) ?
C13 C14 . 1.367(5) ?
C13 H13 . 0.9300 ?
C14 H14 . 0.9300 ?

loop_
_geom_hbond_atom_site_label_D
_geom_hbond_atom_site_label_H
_geom_hbond_atom_site_label_A
_geom_hbond_site_symmetry_A
_geom_hbond_distance_DH
_geom_hbond_distance_HA
_geom_hbond_distance_DA
_geom_hbond_angle_DHA
O1 H1 O2 . 0.82 2.30 2.734(3) 114
O4 H16 O2 1_546 0.85 2.03 2.760(3) 143
O4 H15 O3 3_666 0.85 1.94 2.761(3) 163
O2 H2 O3 4_575 0.82 1.91 2.675(3) 154
O1 H1 O4 1_564 0.82 2.16 2.929(4) 155
N1 H1A O4 2_655 0.86 2.07 2.898(4) 162

loop_
_geom_torsion_atom_site_label_1
_geom_torsion_atom_site_label_2
_geom_torsion_atom_site_label_3
_geom_torsion_atom_site_label_4
_geom_torsion_site_symmetry_1
_geom_torsion_site_symmetry_2
_geom_torsion_site_symmetry_3
_geom_torsion_site_symmetry_4
_geom_torsion
_geom_torsion_publ_flag
C7 N1 N2 C8 . . . . -179.3(3) ?
C6 C1 C2 C3 . . . . -1.4(5) ?
C7 C1 C2 C3 . . . . 177.9(3) ?
C1 C2 C3 O2 . . . . 178.7(3) ?
C1 C2 C3 C4 . . . . 0.6(5) ?
C2 C3 C4 O1 . . . . -179.1(3) ?
O2 C3 C4 O1 . . . . 2.7(5) ?
C2 C3 C4 C5 . . . . -0.2(5) ?
O2 C3 C4 C5 . . . . -178.4(3) ?
O1 C4 C5 C6 . . . . 179.5(3) ?
C3 C4 C5 C6 . . . . 0.5(5) ?
C4 C5 C6 C1 . . . . -1.4(5) ?
C2 C1 C6 C5 . . . . 1.8(5) ?
C7 C1 C6 C5 . . . . -177.5(3) ?
N2 N1 C7 O3 . . . . -3.3(5) ?
N2 N1 C7 C1 . . . . 177.5(2) ?
C2 C1 C7 O3 . . . . 167.3(3) ?
C6 C1 C7 O3 . . . . -13.4(5) ?
C2 C1 C7 N1 . . . . -13.4(5) ?
C6 C1 C7 N1 . . . . 165.9(3) ?
N1 N2 C8 C9 . . . . 178.0(3) ?
N2 C8 C9 C10 . . . . 173.5(3) ?
N2 C8 C9 C14 . . . . -7.8(5) ?
C14 C9 C10 C11 . . . . 2.0(5) ?
C8 C9 C10 C11 . . . . -179.3(3) ?
C9 C10 C11 C12 . . . . -0.3(5) ?
C10 C11 C12 C13 . . . . -2.1(5) ?
C10 C11 C12 Br1 . . . . 177.7(2) ?
C11 C12 C13 C14 . . . . 2.8(5) ?
Br1 C12 C13 C14 . . . . -177.0(3) ?
C12 C13 C14 C9 . . . . -1.1(5) ?
C10 C9 C14 C13 . . . . -1.3(5) ?
C8 C9 C14 C13 . . . . -180.0(3) ?

loop_
_cod_related_entry_id
_cod_related_entry_database
_cod_related_entry_code
1 ChemSpider 30655885
